data_1542136
loop_
_publ_author_name
'Mamedov, Kh.S.'
'Gamidov, R.S.'
'Belov, N.V.'

_publ_section_title
;
 Crystal structure of hopeite, Zn3 (P O4)2 (H2 O)4
;
_journal_name_full Kristallografiya
_journal_page_first 114
_journal_page_last 117
_journal_volume 6
_journal_year 1961
_chemical_formula_sum 'H8 O12 P2 Zn3'
_chemical_name_systematic 'Zn3 (P O4)2 (H2 O)4'
_space_group_IT_number 62
_symmetry_space_group_name_Hall '-P 2ac 2n'
_symmetry_space_group_name_H-M 'P n m a'
_cell_angle_alpha 90
_cell_angle_beta 90
_cell_angle_gamma 90
_cell_formula_units_Z 4
_cell_length_a 10.64
_cell_length_b 18.36
_cell_length_c 5.04
_cell_volume 984.566
_citation_journal_id_ASTM KRISAJ
_cod_data_source_file Mamedov_KRISAJ_1961_28.cif
_cod_data_source_block H8O12P2Zn3
_cod_original_cell_volume 984.5661
_cod_database_code 1542136

loop_
_symmetry_equiv_pos_as_xyz
x,y,z
-x+1/2,-y,z+1/2
x+1/2,-y+1/2,-z+1/2
-x,y+1/2,-z
-x,-y,-z
x-1/2,y,-z-1/2
-x-1/2,y-1/2,z-1/2
x,-y-1/2,z

loop_
_atom_site_label
_atom_site_type_symbol
_atom_site_fract_x
_atom_site_fract_y
_atom_site_fract_z
_atom_site_occupancy
_atom_site_U_iso_or_equiv
P1 P+5 0.104 0 0.25 1 0.0
O1 O-2 0 0 0 1 0.0
O5 O-2 0.16 0.25 0.25 1 0.0
O8 O-2 0.414 0.1667 0.25 1 0.0
O4 O-2 0.34 0.071 0.75 1 0.0
O2 O-2 0 0 0.5 1 0.0
Zn1 Zn+2 0 0.25 0 1 0.0
O3 O-2 0.16 0.071 0.25 1 0.0
O6 O-2 0.34 0.25 0.75 1 0.0
Zn2 Zn+2 0.25 0.1667 0.5 1 0.0
O7 O-2 0.084 0.1667 0.75 1 0.0
